data_4074393
loop_
_publ_author_name
'Pi, Chengfu'
'Zhang, Zhengxing'
'Liu, Ruiting'
'Weng, Linhong'
'Chen, Zhenxia'
'Zhou, Xigeng'

_publ_section_title
;
 Synthesis, Structural Characterization, and Reactivity of Lanthanide
 Complexes Containing a New Methylene-Bridged Indenyl&#x2212;Pyrrolyl
 Dianionic Ligand
;
_journal_issue 21
_journal_name_full Organometallics
_journal_page_first 5165
_journal_paper_doi 10.1021/om060610t
_journal_volume 25
_journal_year 2006
_chemical_formula_sum 'C68 H90 N6 Sm2'
_chemical_formula_weight 1292.16
_chemical_name_systematic
; 
 ? 
;
_space_group_IT_number 2
_symmetry_cell_setting triclinic
_symmetry_space_group_name_Hall '-P 1'
_symmetry_space_group_name_H-M 'P -1'
_atom_sites_solution_hydrogens geom
_atom_sites_solution_primary direct
_atom_sites_solution_secondary difmap
_audit_creation_method SHELXL-97
_cell_angle_alpha 100.531(5)
_cell_angle_beta 92.436(5)
_cell_angle_gamma 90.513(5)
_cell_formula_units_Z 1
_cell_length_a 9.215(2)
_cell_length_b 11.225(3)
_cell_length_c 15.391(4)
_cell_measurement_reflns_used 676
_cell_measurement_temperature 293(2)
_cell_measurement_theta_max 14.479
_cell_measurement_theta_min 2.538
_cell_volume 1563.6(7)
_computing_cell_refinement 'Bruker SMART'
_computing_data_collection 'Bruker SMART'
_computing_data_reduction 'Bruker SHELXTL'
_computing_molecular_graphics 'Bruker SHELXTL'
_computing_publication_material 'Bruker SHELXTL'
_computing_structure_refinement 'SHELXL-97 (Sheldrick, 1997)'
_computing_structure_solution 'SHELXS-97 (Sheldrick, 1990)'
_diffrn_ambient_temperature 293(2)
_diffrn_measured_fraction_theta_full 0.987
_diffrn_measured_fraction_theta_max 0.987
_diffrn_measurement_device_type 'CCD area detector'
_diffrn_measurement_method 'phi and omega scans'
_diffrn_radiation_monochromator graphite
_diffrn_radiation_source 'fine-focus sealed tube'
_diffrn_radiation_type MoK\a
_diffrn_radiation_wavelength 0.71073
_diffrn_reflns_av_R_equivalents 0.0631
_diffrn_reflns_av_sigmaI/netI 0.1547
_diffrn_reflns_limit_h_max 10
_diffrn_reflns_limit_h_min -10
_diffrn_reflns_limit_k_max 13
_diffrn_reflns_limit_k_min -12
_diffrn_reflns_limit_l_max 16
_diffrn_reflns_limit_l_min -18
_diffrn_reflns_number 6627
_diffrn_reflns_theta_full 25.01
_diffrn_reflns_theta_max 25.01
_diffrn_reflns_theta_min 1.85
_diffrn_standards_decay_% 5.36
_exptl_absorpt_coefficient_mu 1.903
_exptl_absorpt_correction_T_max 0.9108
_exptl_absorpt_correction_T_min 0.8325
_exptl_absorpt_correction_type multi-scan
_exptl_absorpt_process_details sadabs
_exptl_crystal_density_diffrn 1.372
_exptl_crystal_density_method 'not measured'
_exptl_crystal_F_000 664
_exptl_crystal_size_max 0.10
_exptl_crystal_size_mid 0.08
_exptl_crystal_size_min 0.05
_refine_diff_density_max 1.801
_refine_diff_density_min -0.782
_refine_diff_density_rms 0.172
_refine_ls_extinction_method none
_refine_ls_goodness_of_fit_ref 1.025
_refine_ls_hydrogen_treatment mixed
_refine_ls_matrix_type full
_refine_ls_number_parameters 343
_refine_ls_number_reflns 5441
_refine_ls_number_restraints 11
_refine_ls_restrained_S_all 1.028
_refine_ls_R_factor_all 0.1257
_refine_ls_R_factor_gt 0.0742
_refine_ls_shift/su_max 0.001
_refine_ls_shift/su_mean 0.000
_refine_ls_structure_factor_coef Fsqd
_refine_ls_weighting_details 'calc w=1/[\s^2^(Fo^2^)+(0.0616P)^2^+0.0000P] where P=(Fo^2^+2Fc^2^)/3'
_refine_ls_weighting_scheme calc
_refine_ls_wR_factor_gt 0.1427
_refine_ls_wR_factor_ref 0.1649
_reflns_number_gt 3562
_reflns_number_total 5441
_reflns_threshold_expression >2sigma(I)
_cod_data_source_file om060610tsi20060706_023426.cif
_cod_data_source_block f41215b
_cod_depositor_comments
;
The following automatic conversions were performed:

'_symmetry_cell_setting' value 'Triclinic' changed to 'triclinic'
according to /home/saulius/struct/CIF-dictionaries/cif_core.dic
dictionary named 'cif_core.dic' version 2.4.1 from 2010-06-29.

Automatic conversion script
Id: cif_fix_values 1715 2011-07-08 13:25:40Z adriana 
;
_cod_original_cell_volume 1563.5(7)
_cod_original_sg_symbol_H-M P-1
_cod_database_code 4074393

loop_
_symmetry_equiv_pos_as_xyz
'x, y, z'
'-x, -y, -z'

loop_
_atom_site_label
_atom_site_type_symbol
_atom_site_fract_x
_atom_site_fract_y
_atom_site_fract_z
_atom_site_U_iso_or_equiv
_atom_site_adp_type
_atom_site_occupancy
_atom_site_symmetry_multiplicity
_atom_site_calc_flag
_atom_site_refinement_flags
Sm1 Sm 0.00116(7) 1.00454(5) 0.85425(4) 0.0352(2) Uani 1 1 d .
N1 N 0.1395(10) 0.9882(8) 0.7212(6) 0.046(2) Uani 1 1 d .
N2 N 0.0847(10) 0.8187(8) 0.7712(6) 0.049(3) Uani 1 1 d .
N3 N 0.1200(9) 1.0914(7) 1.0255(6) 0.036(2) Uani 1 1 d .
C1 C 0.2120(12) 1.0571(10) 0.6622(8) 0.044(3) Uani 1 1 d .
H1A H 0.2144 1.0052 0.6036 0.053 Uiso 1 1 calc R
C2 C 0.1292(13) 1.1699(11) 0.6521(9) 0.055(3) Uani 1 1 d .
H2A H 0.1229 1.2214 0.7097 0.066 Uiso 1 1 calc R
H2B H 0.0311 1.1470 0.6295 0.066 Uiso 1 1 calc R
C3 C 0.2014(14) 1.2408(12) 0.5899(10) 0.066(4) Uani 1 1 d .
H3A H 0.1479 1.3143 0.5878 0.079 Uiso 1 1 calc R
H3B H 0.1984 1.1926 0.5307 0.079 Uiso 1 1 calc R
C4 C 0.3608(15) 1.2743(13) 0.6202(10) 0.073(4) Uani 1 1 d .
H4A H 0.4062 1.3135 0.5769 0.088 Uiso 1 1 calc R
H4B H 0.3639 1.3305 0.6762 0.088 Uiso 1 1 calc R
C5 C 0.4423(15) 1.1619(13) 0.6303(10) 0.074(4) Uani 1 1 d .
H5A H 0.5410 1.1840 0.6521 0.089 Uiso 1 1 calc R
H5B H 0.4468 1.1093 0.5730 0.089 Uiso 1 1 calc R
C6 C 0.3696(13) 1.0945(11) 0.6937(9) 0.058(3) Uani 1 1 d .
H6A H 0.3697 1.1458 0.7517 0.069 Uiso 1 1 calc R
H6B H 0.4245 1.0227 0.6989 0.069 Uiso 1 1 calc R
C7 C 0.0797(13) 0.6854(9) 0.7635(8) 0.045(3) Uani 1 1 d .
H7A H 0.1192 0.6482 0.7070 0.054 Uiso 1 1 calc R
C8 C -0.0722(14) 0.6391(11) 0.7669(9) 0.063(4) Uani 1 1 d .
H8A H -0.1299 0.6582 0.7172 0.075 Uiso 1 1 calc R
H8B H -0.1143 0.6800 0.8208 0.075 Uiso 1 1 calc R
C9 C -0.0784(14) 0.5029(11) 0.7639(10) 0.068(4) Uani 1 1 d .
H9A H -0.1783 0.4769 0.7674 0.081 Uiso 1 1 calc R
H9B H -0.0423 0.4612 0.7084 0.081 Uiso 1 1 calc R
C10 C 0.0115(16) 0.4707(11) 0.8394(11) 0.076(5) Uani 1 1 d .
H10A H -0.0303 0.5067 0.8947 0.091 Uiso 1 1 calc R
H10B H 0.0097 0.3835 0.8352 0.091 Uiso 1 1 calc R
C11 C 0.1635(16) 0.5136(11) 0.8395(11) 0.080(5) Uani 1 1 d .
H11A H 0.2090 0.4697 0.7878 0.096 Uiso 1 1 calc R
H11B H 0.2163 0.4963 0.8915 0.096 Uiso 1 1 calc R
C12 C 0.1740(14) 0.6496(10) 0.8391(9) 0.061(4) Uani 1 1 d .
H12A H 0.2745 0.6720 0.8329 0.074 Uiso 1 1 calc R
H12B H 0.1432 0.6941 0.8952 0.074 Uiso 1 1 calc R
C13 C 0.1491(12) 0.8697(10) 0.7115(8) 0.043(3) Uani 1 1 d .
C14 C 0.2341(14) 0.7951(12) 0.6360(8) 0.059(4) Uani 1 1 d .
H14A H 0.3118 0.8450 0.6203 0.071 Uiso 1 1 calc R
H14B H 0.2775 0.7261 0.6563 0.071 Uiso 1 1 calc R
C15 C 0.1343(16) 0.7509(13) 0.5548(8) 0.070(4) Uani 1 1 d .
H15A H 0.0869 0.8201 0.5372 0.084 Uiso 1 1 calc R
H15B H 0.0594 0.6983 0.5705 0.084 Uiso 1 1 calc R
C16 C 0.214(2) 0.6819(16) 0.4760(11) 0.108(6) Uani 1 1 d .
H16A H 0.1493 0.6718 0.4236 0.129 Uiso 1 1 calc R
H16B H 0.2974 0.7296 0.4657 0.129 Uiso 1 1 calc R
C17 C 0.262(3) 0.5638(18) 0.4896(14) 0.168(11) Uani 1 1 d .
H17A H 0.3121 0.5251 0.4391 0.252 Uiso 1 1 calc R
H17B H 0.1787 0.5149 0.4974 0.252 Uiso 1 1 calc R
H17C H 0.3254 0.5731 0.5414 0.252 Uiso 1 1 calc R
C18 C -0.2049(10) 1.1795(11) 0.8627(8) 0.045(3) Uani 1 1 d .
H18A H -0.1922 1.2615 0.8974 0.055 Uiso 1 1 calc R
C19 C -0.1808(12) 1.1488(11) 0.7720(8) 0.047(3) Uani 1 1 d .
H19A H -0.1505 1.2050 0.7341 0.057 Uiso 1 1 calc R
C20 C -0.2416(11) 1.0320(11) 0.7427(8) 0.042(3) Uani 1 1 d .
C21 C -0.2577(13) 0.9534(13) 0.6594(9) 0.058(4) Uani 1 1 d .
H21A H -0.2195 0.9756 0.6096 0.070 Uiso 1 1 calc R
C22 C -0.3284(15) 0.8467(14) 0.6528(9) 0.068(4) Uani 1 1 d .
H22A H -0.3412 0.7974 0.5974 0.081 Uiso 1 1 calc R
C23 C -0.3840(13) 0.8067(11) 0.7267(9) 0.055(3) Uani 1 1 d .
H23A H -0.4307 0.7315 0.7197 0.066 Uiso 1 1 calc R
C24 C -0.3692(11) 0.8779(10) 0.8083(8) 0.042(3) Uani 1 1 d .
H24A H -0.4061 0.8516 0.8570 0.051 Uiso 1 1 calc R
C25 C -0.2975(10) 0.9923(9) 0.8192(7) 0.034(3) Uani 1 1 d .
C26 C -0.2700(11) 1.0841(9) 0.8934(8) 0.039(3) Uani 1 1 d .
C27 C -0.3025(11) 1.0800(9) 0.9877(7) 0.037(3) Uani 1 1 d .
H27A H -0.4069 1.0780 0.9933 0.045 Uiso 1 1 calc R
H27B H -0.2639 1.1529 1.0257 0.045 Uiso 1 1 calc R
C28 C -0.2366(11) 0.9695(10) 1.0178(7) 0.038(3) Uani 1 1 d .
C29 C -0.2834(11) 0.9099(10) 1.0832(7) 0.043(3) Uani 1 1 d .
H29A H -0.3729 0.9256 1.1153 0.051 Uiso 1 1 calc R
C30 C -0.1977(13) 0.8064(10) 1.0787(8) 0.050(3) Uani 1 1 d .
H30A H -0.2183 0.7362 1.1061 0.060 Uiso 1 1 calc R
C31 C -0.1003(12) 0.8103(10) 1.0137(8) 0.043(3) Uani 1 1 d .
H31A H -0.0407 0.7414 0.9893 0.052 Uiso 1 1 calc R
C32 C 0.511(2) 0.6275(9) 1.011(3) 0.40(4) Uani 1 1 d D
H32A H 0.5185 0.7115 1.0180 0.483 Uiso 1 1 calc R
C33 C 0.554(2) 0.552(4) 0.930(2) 0.36(4) Uani 1 1 d D
H33A H 0.5893 0.5876 0.8850 0.434 Uiso 1 1 calc R
C34 C 0.541(2) 0.425(4) 0.9205(14) 0.44(5) Uani 1 1 d D
H34A H 0.5679 0.3761 0.8683 0.533 Uiso 1 1 calc R

loop_
_atom_site_aniso_label
_atom_site_aniso_U_11
_atom_site_aniso_U_22
_atom_site_aniso_U_33
_atom_site_aniso_U_23
_atom_site_aniso_U_13
_atom_site_aniso_U_12
Sm1 0.0281(3) 0.0377(3) 0.0401(4) 0.0077(2) 0.0020(2) 0.0004(2)
N1 0.047(6) 0.052(6) 0.044(6) 0.018(5) 0.010(5) -0.007(5)
N2 0.049(6) 0.044(6) 0.054(7) 0.009(5) 0.013(5) 0.001(5)
N3 0.036(5) 0.033(5) 0.038(6) 0.006(4) -0.002(4) -0.006(4)
C1 0.034(7) 0.049(7) 0.051(8) 0.009(6) 0.004(6) 0.010(6)
C2 0.044(8) 0.060(8) 0.068(9) 0.030(7) 0.015(7) 0.011(6)
C3 0.059(9) 0.067(9) 0.078(11) 0.028(8) 0.015(8) 0.010(7)
C4 0.067(10) 0.089(11) 0.071(10) 0.035(9) 0.007(8) -0.013(9)
C5 0.050(9) 0.089(11) 0.095(12) 0.046(10) 0.008(8) 0.001(8)
C6 0.043(8) 0.064(8) 0.070(10) 0.022(7) 0.001(7) -0.001(6)
C7 0.051(8) 0.030(6) 0.054(8) 0.007(6) 0.014(6) 0.002(5)
C8 0.055(9) 0.056(8) 0.071(10) 0.000(7) -0.008(7) -0.009(7)
C9 0.051(9) 0.049(8) 0.098(12) 0.005(8) -0.008(8) -0.022(7)
C10 0.082(11) 0.043(8) 0.108(14) 0.023(9) 0.019(10) -0.003(8)
C11 0.071(11) 0.047(8) 0.125(14) 0.027(9) -0.013(9) -0.002(7)
C12 0.048(8) 0.045(8) 0.090(11) 0.015(7) -0.004(7) 0.003(6)
C13 0.040(7) 0.048(7) 0.041(7) 0.012(6) -0.004(6) 0.005(6)
C14 0.052(8) 0.069(9) 0.055(9) 0.008(7) 0.013(7) 0.011(7)
C15 0.076(10) 0.088(10) 0.038(8) -0.005(8) 0.003(7) 0.006(8)
C16 0.135(17) 0.098(14) 0.078(13) -0.012(11) 0.003(12) -0.010(13)
C17 0.25(3) 0.108(16) 0.13(2) -0.026(14) 0.00(2) 0.071(18)
C18 0.014(5) 0.054(7) 0.073(9) 0.024(7) -0.003(5) 0.005(5)
C19 0.030(6) 0.064(8) 0.056(9) 0.031(7) 0.004(6) 0.011(6)
C20 0.020(6) 0.064(8) 0.043(8) 0.010(7) 0.004(5) 0.006(6)
C21 0.042(8) 0.082(10) 0.052(9) 0.016(8) 0.006(7) 0.009(7)
C22 0.063(10) 0.091(11) 0.041(9) -0.005(8) -0.008(7) 0.011(9)
C23 0.047(8) 0.052(8) 0.064(10) 0.008(7) -0.006(7) -0.004(6)
C24 0.028(6) 0.052(7) 0.044(8) 0.005(6) -0.010(5) -0.001(5)
C25 0.019(5) 0.038(6) 0.044(7) 0.005(6) -0.009(5) 0.001(5)
C26 0.028(6) 0.043(7) 0.050(8) 0.018(6) 0.006(5) 0.005(5)
C27 0.019(5) 0.033(6) 0.059(8) 0.006(6) -0.002(5) 0.001(5)
C28 0.023(6) 0.044(7) 0.041(7) -0.002(6) -0.011(5) -0.010(5)
C29 0.022(6) 0.057(8) 0.051(8) 0.015(6) -0.007(5) -0.013(6)
C30 0.057(8) 0.035(7) 0.062(9) 0.018(6) 0.007(7) -0.009(6)
C31 0.041(7) 0.038(7) 0.048(8) 0.005(6) -0.015(6) -0.005(5)
C32 0.09(3) 0.076(19) 1.00(12) 0.04(5) -0.23(4) 0.001(18)
C33 0.09(2) 0.13(3) 0.81(11) 0.00(4) -0.20(4) 0.047(18)
C34 0.09(2) 0.15(3) 0.95(11) -0.20(5) -0.28(4) 0.07(2)

loop_
_atom_type_symbol
_atom_type_description
_atom_type_scat_dispersion_real
_atom_type_scat_dispersion_imag
_atom_type_scat_source
C C 0.0033 0.0016 'International Tables Vol C Tables 4.2.6.8 and 6.1.1.4'
H H 0.0000 0.0000 'International Tables Vol C Tables 4.2.6.8 and 6.1.1.4'
N N 0.0061 0.0033 'International Tables Vol C Tables 4.2.6.8 and 6.1.1.4'
Sm Sm -0.1638 3.4418 'International Tables Vol C Tables 4.2.6.8 and 6.1.1.4'

loop_
_geom_angle_atom_site_label_1
_geom_angle_atom_site_label_2
_geom_angle_atom_site_label_3
_geom_angle
_geom_angle_site_symmetry_1
_geom_angle_site_symmetry_3
N2 Sm1 N1 55.2(3) . .
N2 Sm1 N3 96.1(3) . 2_577
N1 Sm1 N3 151.4(3) . 2_577
N2 Sm1 C26 131.8(3) . .
N1 Sm1 C26 132.7(3) . .
N3 Sm1 C26 65.0(3) 2_577 .
N2 Sm1 C18 145.3(4) . .
N1 Sm1 C18 112.1(3) . .
N3 Sm1 C18 91.9(3) 2_577 .
C26 Sm1 C18 29.5(3) . .
N2 Sm1 C31 139.4(3) . 2_577
N1 Sm1 C31 112.7(3) . 2_577
N3 Sm1 C31 88.0(3) 2_577 2_577
C26 Sm1 C31 86.4(3) . 2_577
C18 Sm1 C31 74.5(4) . 2_577
N2 Sm1 C19 119.4(4) . .
N1 Sm1 C19 84.7(3) . .
N3 Sm1 C19 114.2(3) 2_577 .
C26 Sm1 C19 49.7(3) . .
C18 Sm1 C19 29.5(3) . .
C31 Sm1 C19 94.9(4) 2_577 .
N2 Sm1 C25 103.6(3) . .
N1 Sm1 C25 113.1(3) . .
N3 Sm1 C25 71.1(3) 2_577 .
C26 Sm1 C25 29.6(3) . .
C18 Sm1 C25 47.8(3) . .
C31 Sm1 C25 115.8(3) 2_577 .
C19 Sm1 C25 48.9(3) . .
N2 Sm1 C30 120.3(3) . 2_577
N1 Sm1 C30 84.0(3) . 2_577
N3 Sm1 C30 114.2(3) 2_577 2_577
C26 Sm1 C30 107.8(4) . 2_577
C18 Sm1 C30 86.1(4) . 2_577
C31 Sm1 C30 28.8(3) 2_577 2_577
C19 Sm1 C30 94.0(4) . 2_577
C25 Sm1 C30 133.8(3) . 2_577
N2 Sm1 N3 119.8(3) . .
N1 Sm1 N3 123.5(3) . .
N3 Sm1 N3 66.9(3) 2_577 .
C26 Sm1 N3 94.1(3) . .
C18 Sm1 N3 94.4(3) . .
C31 Sm1 N3 28.3(3) 2_577 .
C19 Sm1 N3 120.1(3) . .
C25 Sm1 N3 121.2(3) . .
C30 Sm1 N3 47.8(3) 2_577 .
N2 Sm1 C20 97.3(4) . .
N1 Sm1 C20 85.3(3) . .
N3 Sm1 C20 100.9(3) 2_577 .
C26 Sm1 C20 49.4(3) . .
C18 Sm1 C20 47.9(4) . .
C31 Sm1 C20 121.6(3) 2_577 .
C19 Sm1 C20 29.2(3) . .
C25 Sm1 C20 30.0(3) . .
C30 Sm1 C20 123.1(4) 2_577 .
N3 Sm1 C20 141.3(3) . .
N2 Sm1 C29 94.1(3) . 2_577
N1 Sm1 C29 75.5(3) . 2_577
N3 Sm1 C29 109.2(3) 2_577 2_577
C26 Sm1 C29 133.5(4) . 2_577
C18 Sm1 C29 114.9(3) . 2_577
C31 Sm1 C29 47.2(3) 2_577 2_577
C19 Sm1 C29 119.9(3) . 2_577
C25 Sm1 C29 162.2(3) . 2_577
C30 Sm1 C29 28.9(3) 2_577 2_577
N3 Sm1 C29 48.0(3) . 2_577
C20 Sm1 C29 146.3(3) . 2_577
C13 N1 C1 121.8(10) . .
C13 N1 Sm1 93.4(7) . .
C1 N1 Sm1 144.7(7) . .
C13 N2 C7 120.9(10) . .
C13 N2 Sm1 95.3(7) . .
C7 N2 Sm1 143.7(7) . .
C31 N3 C28 104.5(9) 2_577 2_577
C31 N3 Sm1 137.5(7) 2_577 2_577
C28 N3 Sm1 117.9(7) 2_577 2_577
C31 N3 Sm1 73.3(6) 2_577 .
C28 N3 Sm1 77.0(6) 2_577 .
Sm1 N3 Sm1 113.1(3) 2_577 .
N1 C1 C2 111.5(9) . .
N1 C1 C6 113.0(9) . .
C2 C1 C6 108.5(10) . .
N1 C1 H1A 107.9 . .
C2 C1 H1A 107.9 . .
C6 C1 H1A 107.9 . .
C1 C2 C3 112.0(10) . .
C1 C2 H2A 109.2 . .
C3 C2 H2A 109.2 . .
C1 C2 H2B 109.2 . .
C3 C2 H2B 109.2 . .
H2A C2 H2B 107.9 . .
C2 C3 C4 111.5(11) . .
C2 C3 H3A 109.3 . .
C4 C3 H3A 109.3 . .
C2 C3 H3B 109.3 . .
C4 C3 H3B 109.3 . .
H3A C3 H3B 108.0 . .
C5 C4 C3 109.9(11) . .
C5 C4 H4A 109.7 . .
C3 C4 H4A 109.7 . .
C5 C4 H4B 109.7 . .
C3 C4 H4B 109.7 . .
H4A C4 H4B 108.2 . .
C4 C5 C6 111.1(11) . .
C4 C5 H5A 109.4 . .
C6 C5 H5A 109.4 . .
C4 C5 H5B 109.4 . .
C6 C5 H5B 109.4 . .
H5A C5 H5B 108.0 . .
C5 C6 C1 111.7(11) . .
C5 C6 H6A 109.3 . .
C1 C6 H6A 109.3 . .
C5 C6 H6B 109.3 . .
C1 C6 H6B 109.3 . .
H6A C6 H6B 107.9 . .
N2 C7 C8 111.6(9) . .
N2 C7 C12 109.3(10) . .
C8 C7 C12 109.6(10) . .
N2 C7 H7A 108.8 . .
C8 C7 H7A 108.8 . .
C12 C7 H7A 108.8 . .
C7 C8 C9 112.2(11) . .
C7 C8 H8A 109.2 . .
C9 C8 H8A 109.2 . .
C7 C8 H8B 109.2 . .
C9 C8 H8B 109.2 . .
H8A C8 H8B 107.9 . .
C10 C9 C8 110.3(11) . .
C10 C9 H9A 109.6 . .
C8 C9 H9A 109.6 . .
C10 C9 H9B 109.6 . .
C8 C9 H9B 109.6 . .
H9A C9 H9B 108.1 . .
C11 C10 C9 111.7(12) . .
C11 C10 H10A 109.3 . .
C9 C10 H10A 109.3 . .
C11 C10 H10B 109.3 . .
C9 C10 H10B 109.3 . .
H10A C10 H10B 107.9 . .
C10 C11 C12 112.1(11) . .
C10 C11 H11A 109.2 . .
C12 C11 H11A 109.2 . .
C10 C11 H11B 109.2 . .
C12 C11 H11B 109.2 . .
H11A C11 H11B 107.9 . .
C11 C12 C7 111.9(11) . .
C11 C12 H12A 109.2 . .
C7 C12 H12A 109.2 . .
C11 C12 H12B 109.2 . .
C7 C12 H12B 109.2 . .
H12A C12 H12B 107.9 . .
N1 C13 N2 116.1(10) . .
N1 C13 C14 121.7(10) . .
N2 C13 C14 122.3(10) . .
N1 C13 Sm1 59.0(6) . .
N2 C13 Sm1 57.0(6) . .
C14 C13 Sm1 178.0(8) . .
C15 C14 C13 111.0(10) . .
C15 C14 H14A 109.4 . .
C13 C14 H14A 109.4 . .
C15 C14 H14B 109.4 . .
C13 C14 H14B 109.4 . .
H14A C14 H14B 108.0 . .
C14 C15 C16 113.5(13) . .
C14 C15 H15A 108.9 . .
C16 C15 H15A 108.9 . .
C14 C15 H15B 108.9 . .
C16 C15 H15B 108.9 . .
H15A C15 H15B 107.7 . .
C17 C16 C15 112.8(15) . .
C17 C16 H16A 109.0 . .
C15 C16 H16A 109.0 . .
C17 C16 H16B 109.0 . .
C15 C16 H16B 109.0 . .
H16A C16 H16B 107.8 . .
C16 C17 H17A 109.5 . .
C16 C17 H17B 109.5 . .
H17A C17 H17B 109.5 . .
C16 C17 H17C 109.5 . .
H17A C17 H17C 109.5 . .
H17B C17 H17C 109.5 . .
C26 C18 C19 111.3(11) . .
C26 C18 Sm1 74.5(6) . .
C19 C18 Sm1 76.5(6) . .
C26 C18 H18A 124.0 . .
C19 C18 H18A 124.0 . .
Sm1 C18 H18A 124.0 . .
C18 C19 C20 106.6(10) . .
C18 C19 Sm1 73.9(6) . .
C20 C19 Sm1 77.3(6) . .
C18 C19 H19A 125.9 . .
C20 C19 H19A 125.9 . .
Sm1 C19 H19A 125.9 . .
C19 C20 C21 134.4(11) . .
C19 C20 C25 107.0(10) . .
C21 C20 C25 118.5(11) . .
C19 C20 Sm1 73.4(6) . .
C21 C20 Sm1 118.5(7) . .
C25 C20 Sm1 73.6(6) . .
C22 C21 C20 119.7(12) . .
C22 C21 H21A 120.1 . .
C20 C21 H21A 120.1 . .
C21 C22 C23 122.4(13) . .
C21 C22 H22A 118.8 . .
C23 C22 H22A 118.8 . .
C24 C23 C22 120.1(12) . .
C24 C23 H23A 120.0 . .
C22 C23 H23A 120.0 . .
C23 C24 C25 120.1(11) . .
C23 C24 H24A 120.0 . .
C25 C24 H24A 120.0 . .
C26 C25 C24 132.4(10) . .
C26 C25 C20 108.5(10) . .
C24 C25 C20 119.1(11) . .
C26 C25 Sm1 72.7(6) . .
C24 C25 Sm1 118.6(6) . .
C20 C25 Sm1 76.4(6) . .
C18 C26 C25 106.4(10) . .
C18 C26 C27 126.5(11) . .
C25 C26 C27 127.1(9) . .
C18 C26 Sm1 76.0(6) . .
C25 C26 Sm1 77.7(6) . .
C27 C26 Sm1 111.7(6) . .
C26 C27 C28 111.7(8) . .
C26 C27 H27A 109.3 . .
C28 C27 H27A 109.3 . .
C26 C27 H27B 109.3 . .
C28 C27 H27B 109.3 . .
H27A C27 H27B 107.9 . .
C29 C28 N3 110.6(10) . 2_577
C29 C28 C27 128.0(10) . .
N3 C28 C27 121.3(9) 2_577 .
C29 C28 Sm1 75.3(6) . 2_577
N3 C28 Sm1 74.2(6) 2_577 2_577
C27 C28 Sm1 120.8(6) . 2_577
C28 C29 C30 106.0(10) . .
C28 C29 Sm1 76.4(6) . 2_577
C30 C29 Sm1 74.2(6) . 2_577
C28 C29 H29A 126.2 . .
C30 C29 H29A 126.2 . .
Sm1 C29 H29A 126.2 2_577 .
C31 C30 C29 106.9(10) . .
C31 C30 Sm1 73.6(7) . 2_577
C29 C30 Sm1 76.9(6) . 2_577
C31 C30 H30A 125.8 . .
C29 C30 H30A 125.8 . .
Sm1 C30 H30A 125.8 2_577 .
N3 C31 C30 111.9(10) 2_577 .
N3 C31 Sm1 78.4(6) 2_577 2_577
C30 C31 Sm1 77.6(7) . 2_577
N3 C31 H31A 123.3 2_577 .
C30 C31 H31A 123.3 . .
Sm1 C31 H31A 123.3 2_577 .
C34 C32 C33 120.4(9) 2_667 .
C34 C32 H32A 119.8 2_667 .
C33 C32 H32A 119.8 . .
C34 C33 C32 119.3(8) . .
C34 C33 H33A 120.3 . .
C32 C33 H33A 120.3 . .
C32 C34 C33 120.3(9) 2_667 .
C32 C34 H34A 119.9 2_667 .
C33 C34 H34A 119.9 . .

loop_
_geom_bond_atom_site_label_1
_geom_bond_atom_site_label_2
_geom_bond_distance
_geom_bond_site_symmetry_2
Sm1 N2 2.391(9) .
Sm1 N1 2.438(9) .
Sm1 N3 2.592(8) 2_577
Sm1 C26 2.715(10) .
Sm1 C18 2.734(10) .
Sm1 C31 2.747(11) 2_577
Sm1 C19 2.766(10) .
Sm1 C25 2.779(10) .
Sm1 C30 2.796(12) 2_577
Sm1 N3 2.809(9) .
Sm1 C20 2.816(11) .
Sm1 C29 2.831(10) 2_577
N1 C13 1.315(13) .
N1 C1 1.472(13) .
N2 C13 1.324(13) .
N2 C7 1.480(13) .
N3 C31 1.360(12) 2_577
N3 C28 1.404(13) 2_577
N3 Sm1 2.592(8) 2_577
C1 C2 1.513(14) .
C1 C6 1.542(16) .
C1 H1A 0.9800 .
C2 C3 1.522(15) .
C2 H2A 0.9700 .
C2 H2B 0.9700 .
C3 C4 1.544(18) .
C3 H3A 0.9700 .
C3 H3B 0.9700 .
C4 C5 1.503(17) .
C4 H4A 0.9700 .
C4 H4B 0.9700 .
C5 C6 1.513(16) .
C5 H5A 0.9700 .
C5 H5B 0.9700 .
C6 H6A 0.9700 .
C6 H6B 0.9700 .
C7 C8 1.494(16) .
C7 C12 1.536(16) .
C7 H7A 0.9800 .
C8 C9 1.522(15) .
C8 H8A 0.9700 .
C8 H8B 0.9700 .
C9 C10 1.497(19) .
C9 H9A 0.9700 .
C9 H9B 0.9700 .
C10 C11 1.477(18) .
C10 H10A 0.9700 .
C10 H10B 0.9700 .
C11 C12 1.530(15) .
C11 H11A 0.9700 .
C11 H11B 0.9700 .
C12 H12A 0.9700 .
C12 H12B 0.9700 .
C13 C14 1.548(16) .
C14 C15 1.524(17) .
C14 H14A 0.9700 .
C14 H14B 0.9700 .
C15 C16 1.532(19) .
C15 H15A 0.9700 .
C15 H15B 0.9700 .
C16 C17 1.45(2) .
C16 H16A 0.9700 .
C16 H16B 0.9700 .
C17 H17A 0.9600 .
C17 H17B 0.9600 .
C17 H17C 0.9600 .
C18 C26 1.389(14) .
C18 C19 1.402(16) .
C18 H18A 0.9800 .
C19 C20 1.410(16) .
C19 H19A 0.9800 .
C20 C21 1.418(17) .
C20 C25 1.446(14) .
C21 C22 1.343(17) .
C21 H21A 0.9300 .
C22 C23 1.412(17) .
C22 H22A 0.9300 .
C23 C24 1.361(16) .
C23 H23A 0.9300 .
C24 C25 1.417(14) .
C24 H24A 0.9300 .
C25 C26 1.403(15) .
C26 C27 1.503(14) .
C27 C28 1.524(14) .
C27 H27A 0.9700 .
C27 H27B 0.9700 .
C28 C29 1.388(14) .
C28 N3 1.404(13) 2_577
C28 Sm1 2.844(10) 2_577
C29 C30 1.403(14) .
C29 Sm1 2.831(10) 2_577
C29 H29A 0.9800 .
C30 C31 1.379(15) .
C30 Sm1 2.796(11) 2_577
C30 H30A 0.9800 .
C31 N3 1.360(12) 2_577
C31 Sm1 2.747(11) 2_577
C31 H31A 0.9800 .
C32 C34 1.397(13) 2_667
C32 C33 1.442(16) .
C32 H32A 0.9300 .
C33 C34 1.413(15) .
C33 H33A 0.9300 .
C34 C32 1.397(13) 2_667
C34 H34A 0.9300 .
